data_4509430
loop_
_publ_author_name
'Wang, KeFei'
'Jian, FangFang'
'Zhuang, RuiRui'
'Xiao, HaiLian'

_publ_section_title
;
 New Ionic Liquids ofN,N&#x2032;-Dialkylbenzimidazolium Salt Comprising
 Copper(II) Ions
;
_journal_issue 9
_journal_name_full 'Crystal Growth &amp; Design'
_journal_page_first 3934
_journal_paper_doi 10.1021/cg900031c
_journal_volume 9
_journal_year 2009
_chemical_formula_sum 'C46 H78 Cl4 Cu N4'
_chemical_formula_weight 892.46
_chemical_name_systematic
; 
 ? 
;
_space_group_IT_number 2
_symmetry_cell_setting triclinic
_symmetry_space_group_name_Hall '-P 1'
_symmetry_space_group_name_H-M 'P -1'
_atom_sites_solution_hydrogens geom
_atom_sites_solution_primary direct
_atom_sites_solution_secondary difmap
_audit_creation_method SHELXL-97
_cell_angle_alpha 87.22(3)
_cell_angle_beta 79.02(2)
_cell_angle_gamma 78.44(3)
_cell_formula_units_Z 2
_cell_length_a 8.8578(18)
_cell_length_b 16.034(3)
_cell_length_c 18.300(4)
_cell_measurement_reflns_used 25
_cell_measurement_temperature 295(2)
_cell_measurement_theta_max 14
_cell_measurement_theta_min 4
_cell_volume 2499.6(9)
_computing_cell_refinement 'CAD-4 Software'
_computing_data_collection 'CAD-4 Software (Enraf-Nonius, 1989)'
_computing_data_reduction 'NRCVAX (Gabe et al., 1989)'
_computing_molecular_graphics 'SHELXTL/PC (Sheldrick, 1990)'
_computing_publication_material 'WinGX (Farrugia, 1999)'
_computing_structure_refinement 'SHELXL-97 (Sheldrick, 1997)'
_computing_structure_solution 'SHELXS-97 (Sheldrick, 1997)'
_diffrn_ambient_temperature 295(2)
_diffrn_measured_fraction_theta_full 0.998
_diffrn_measured_fraction_theta_max 0.998
_diffrn_measurement_device_type 'Enraf-Nonius CAD-4 diffractometer'
_diffrn_measurement_method 'omega scans'
_diffrn_radiation_monochromator graphite
_diffrn_radiation_source 'fine-focus sealed tube'
_diffrn_radiation_type MoK\a
_diffrn_radiation_wavelength 0.71073
_diffrn_reflns_av_R_equivalents 0.0464
_diffrn_reflns_av_sigmaI/netI 0.0493
_diffrn_reflns_limit_h_max 10
_diffrn_reflns_limit_h_min -10
_diffrn_reflns_limit_k_max 19
_diffrn_reflns_limit_k_min -19
_diffrn_reflns_limit_l_max 21
_diffrn_reflns_limit_l_min -21
_diffrn_reflns_number 25762
_diffrn_reflns_theta_full 25.00
_diffrn_reflns_theta_max 25.00
_diffrn_reflns_theta_min 1.13
_diffrn_standards_decay_% 0
_diffrn_standards_interval_count 100
_diffrn_standards_number 3
_exptl_absorpt_coefficient_mu 0.684
_exptl_absorpt_correction_type none
_exptl_crystal_colour yellow
_exptl_crystal_density_diffrn 1.186
_exptl_crystal_density_method 'not measured'
_exptl_crystal_description block
_exptl_crystal_F_000 958
_exptl_crystal_size_max 0.20
_exptl_crystal_size_mid 0.18
_exptl_crystal_size_min 0.15
_refine_diff_density_max 0.987
_refine_diff_density_min -1.260
_refine_diff_density_rms 0.141
_refine_ls_extinction_coef 0.0051(19)
_refine_ls_extinction_expression Fc^*^=kFc[1+0.001xFc^2^\l^3^/sin(2\q)]^-1/4^
_refine_ls_extinction_method SHELXL
_refine_ls_goodness_of_fit_ref 1.066
_refine_ls_hydrogen_treatment constr
_refine_ls_matrix_type full
_refine_ls_number_parameters 461
_refine_ls_number_reflns 8794
_refine_ls_number_restraints 2
_refine_ls_restrained_S_all 1.066
_refine_ls_R_factor_all 0.1029
_refine_ls_R_factor_gt 0.0727
_refine_ls_shift/su_max 0.000
_refine_ls_shift/su_mean 0.000
_refine_ls_structure_factor_coef Fsqd
_refine_ls_weighting_details 'calc w=1/[\s^2^(Fo^2^)+(0.1779P)^2^+2.1456P] where P=(Fo^2^+2Fc^2^)/3'
_refine_ls_weighting_scheme calc
_refine_ls_wR_factor_gt 0.2547
_refine_ls_wR_factor_ref 0.2952
_reflns_number_gt 7635
_reflns_number_total 8794
_reflns_threshold_expression >2sigma(I)
_cod_data_source_file cg900031csup3.cif
_cod_data_source_block b
_cod_depositor_comments
;
The following automatic conversions were performed:

'_symmetry_cell_setting' value 'Triclinic' changed to 'triclinic'
according to /home/saulius/struct/CIF-dictionaries/cif_core.dic
dictionary named 'cif_core.dic' version 2.4.2 from 2011-04-26.

Automatic conversion script
Id: cif_fix_values 1891 2012-01-12 08:04:46Z andrius 
;
_cod_original_sg_symbol_H-M P-1
_cod_database_code 4509430

loop_
_symmetry_equiv_pos_as_xyz
'x, y, z'
'-x, -y, -z'

loop_
_atom_site_label
_atom_site_type_symbol
_atom_site_fract_x
_atom_site_fract_y
_atom_site_fract_z
_atom_site_U_iso_or_equiv
_atom_site_adp_type
_atom_site_occupancy
_atom_site_symmetry_multiplicity
_atom_site_calc_flag
_atom_site_refinement_flags
Cu1 Cu 0.03342(9) 0.47264(5) 0.24956(4) 0.0389(3) Uani 1 1 d .
Cl1 Cl 0.12468(19) 0.33727(12) 0.28442(11) 0.0517(5) Uani 1 1 d .
Cl2 Cl -0.18720(19) 0.44131(11) 0.21936(9) 0.0438(5) Uani 1 1 d .
Cl3 Cl 0.0585(2) 0.57132(12) 0.15874(10) 0.0486(5) Uani 1 1 d .
Cl4 Cl 0.13887(14) 0.53431(9) 0.33363(6) 0.0260(3) Uani 1 1 d .
N1 N 0.5862(6) 0.3514(3) 0.3890(3) 0.0375(12) Uani 1 1 d .
N2 N 0.7498(6) 0.3696(3) 0.4593(3) 0.0346(11) Uani 1 1 d .
C1 C 0.8486(15) -0.2343(7) 0.2894(8) 0.097(4) Uani 1 1 d .
H1A H 0.9434 -0.2759 0.2767 0.145 Uiso 1 1 calc R
H1B H 0.7809 -0.2371 0.2548 0.145 Uiso 1 1 calc R
H1C H 0.7966 -0.2456 0.3389 0.145 Uiso 1 1 calc R
C2 C 0.8873(11) -0.1471(6) 0.2862(6) 0.071(2) Uani 1 1 d .
H2A H 0.9431 -0.1370 0.2367 0.085 Uiso 1 1 calc R
H2B H 0.9566 -0.1450 0.3210 0.085 Uiso 1 1 calc R
C3 C 0.7431(10) -0.0766(5) 0.3048(5) 0.060(2) Uani 1 1 d .
H3A H 0.6737 -0.0797 0.2703 0.072 Uiso 1 1 calc R
H3B H 0.6879 -0.0873 0.3544 0.072 Uiso 1 1 calc R
C4 C 0.7750(10) 0.0128(5) 0.3020(5) 0.061(2) Uani 1 1 d .
H4A H 0.8324 0.0234 0.2528 0.074 Uiso 1 1 calc R
H4B H 0.8412 0.0169 0.3376 0.074 Uiso 1 1 calc R
C5 C 0.6278(10) 0.0815(5) 0.3186(5) 0.0561(19) Uani 1 1 d .
H5A H 0.5716 0.0711 0.3680 0.067 Uiso 1 1 calc R
H5B H 0.5609 0.0763 0.2835 0.067 Uiso 1 1 calc R
C6 C 0.6556(9) 0.1728(5) 0.3148(5) 0.0511(18) Uani 1 1 d .
H6A H 0.7157 0.1798 0.3524 0.061 Uiso 1 1 calc R
H6B H 0.7170 0.1828 0.2666 0.061 Uiso 1 1 calc R
C7 C 0.5042(8) 0.2381(5) 0.3269(4) 0.0484(17) Uani 1 1 d .
H7A H 0.4432 0.2275 0.3751 0.058 Uiso 1 1 calc R
H7B H 0.4443 0.2303 0.2894 0.058 Uiso 1 1 calc R
C8 C 0.5254(8) 0.3300(5) 0.3236(4) 0.0442(16) Uani 1 1 d .
H8A H 0.5978 0.3393 0.2784 0.053 Uiso 1 1 calc R
H8B H 0.4254 0.3675 0.3218 0.053 Uiso 1 1 calc R
C9 C 1.4197(12) -0.1667(6) 0.4582(6) 0.078(3) Uani 1 1 d .
H9A H 1.4545 -0.2114 0.4222 0.116 Uiso 1 1 calc R
H9B H 1.3537 -0.1860 0.5008 0.116 Uiso 1 1 calc R
H9C H 1.5089 -0.1518 0.4731 0.116 Uiso 1 1 calc R
C10 C 1.3276(10) -0.0891(5) 0.4239(5) 0.063(2) Uani 1 1 d .
H10A H 1.3950 -0.0701 0.3808 0.076 Uiso 1 1 calc R
H10B H 1.2405 -0.1054 0.4069 0.076 Uiso 1 1 calc R
C11 C 1.2649(9) -0.0160(5) 0.4775(5) 0.058(2) Uani 1 1 d .
H11A H 1.3521 -0.0001 0.4948 0.069 Uiso 1 1 calc R
H11B H 1.1973 -0.0351 0.5205 0.069 Uiso 1 1 calc R
C12 C 1.1734(9) 0.0621(5) 0.4441(4) 0.0493(17) Uani 1 1 d .
H12A H 1.0867 0.0462 0.4264 0.059 Uiso 1 1 calc R
H12B H 1.2413 0.0816 0.4014 0.059 Uiso 1 1 calc R
C13 C 1.1089(8) 0.1357(5) 0.4987(4) 0.0480(17) Uani 1 1 d .
H13A H 1.0375 0.1168 0.5403 0.058 Uiso 1 1 calc R
H13B H 1.1952 0.1497 0.5181 0.058 Uiso 1 1 calc R
C14 C 1.0243(9) 0.2148(4) 0.4654(4) 0.0456(16) Uani 1 1 d .
H14A H 0.9367 0.2010 0.4469 0.055 Uiso 1 1 calc R
H14B H 1.0951 0.2329 0.4232 0.055 Uiso 1 1 calc R
C15 C 0.9632(8) 0.2883(4) 0.5186(4) 0.0420(15) Uani 1 1 d .
H15A H 1.0479 0.2966 0.5424 0.050 Uiso 1 1 calc R
H15B H 0.8819 0.2727 0.5572 0.050 Uiso 1 1 calc R
C16 C 0.8970(8) 0.3720(4) 0.4841(4) 0.0396(14) Uani 1 1 d .
H16A H 0.8785 0.4169 0.5202 0.047 Uiso 1 1 calc R
H16B H 0.9732 0.3853 0.4418 0.047 Uiso 1 1 calc R
C17 C 0.7365(7) 0.3501(4) 0.3915(4) 0.0388(14) Uani 1 1 d .
H17A H 0.8195 0.3374 0.3516 0.047 Uiso 1 1 calc R
C18 C 0.6007(7) 0.3851(4) 0.5032(4) 0.0350(13) Uani 1 1 d .
C19 C 0.5496(8) 0.4098(4) 0.5778(4) 0.0419(15) Uani 1 1 d .
H19A H 0.6193 0.4183 0.6075 0.050 Uiso 1 1 calc R
C20 C 0.3903(15) 0.4207(6) 0.6047(7) 0.0866(19) Uani 1 1 d .
H20A H 0.3514 0.4355 0.6542 0.104 Uiso 1 1 calc R
C21 C 0.2844(18) 0.4096(8) 0.5577(10) 0.114(3) Uani 1 1 d .
H21A H 0.1773 0.4192 0.5767 0.137 Uiso 1 1 calc R
C22 C 0.3377(14) 0.3847(7) 0.4843(9) 0.098(2) Uani 1 1 d .
H22A H 0.2690 0.3763 0.4540 0.118 Uiso 1 1 calc R
C23 C 0.4969(7) 0.3732(4) 0.4581(4) 0.0354(13) Uani 1 1 d .
N3 N 0.7714(7) 0.6057(4) 0.0133(3) 0.0427(13) Uani 1 1 d .
N4 N 0.5657(7) 0.5907(4) 0.0973(3) 0.0423(13) Uani 1 1 d .
C24 C 0.6119(17) 1.1523(8) 0.0649(9) 0.114(3) Uani 1 1 d .
H24A H 0.5035 1.1799 0.0754 0.171 Uiso 1 1 calc R
H24B H 0.6602 1.1710 0.0170 0.171 Uiso 1 1 calc R
H24C H 0.6644 1.1667 0.1024 0.171 Uiso 1 1 calc R
C25 C 0.6242(14) 1.0535(8) 0.0645(9) 0.114(3) Uani 1 1 d D
H25A H 0.5535 1.0374 0.1077 0.137 Uiso 1 1 calc R
H25B H 0.5887 1.0389 0.0206 0.137 Uiso 1 1 calc R
C26 C 0.7679(13) 1.0075(7) 0.0649(9) 0.098(2) Uani 1 1 d D
H26A H 0.8109 1.0300 0.1029 0.118 Uiso 1 1 calc R
H26B H 0.8335 1.0159 0.0173 0.118 Uiso 1 1 calc R
C27 C 0.7802(14) 0.9150(6) 0.0781(7) 0.098(2) Uani 1 1 d D
H27A H 0.8285 0.9004 0.1215 0.118 Uiso 1 1 calc R
H27B H 0.6745 0.9041 0.0909 0.118 Uiso 1 1 calc R
C28 C 0.8614(15) 0.8597(6) 0.0221(6) 0.0866(19) Uani 1 1 d D
H28A H 0.9648 0.8734 0.0073 0.104 Uiso 1 1 calc R
H28B H 0.8091 0.8725 -0.0202 0.104 Uiso 1 1 calc R
C29 C 0.8838(15) 0.7653(6) 0.0352(6) 0.0866(19) Uani 1 1 d .
H29A H 0.9650 0.7483 0.0648 0.104 Uiso 1 1 calc R
H29B H 0.7873 0.7521 0.0638 0.104 Uiso 1 1 calc R
C30 C 0.9265(10) 0.7160(6) -0.0322(5) 0.065(2) Uani 1 1 d .
H30A H 1.0295 0.7236 -0.0576 0.078 Uiso 1 1 calc R
H30B H 0.8527 0.7382 -0.0647 0.078 Uiso 1 1 calc R
C31 C 0.9295(8) 0.6210(5) -0.0203(4) 0.0487(17) Uani 1 1 d .
H31A H 0.9649 0.5921 -0.0676 0.058 Uiso 1 1 calc R
H31B H 1.0027 0.5979 0.0122 0.058 Uiso 1 1 calc R
C32 C 0.144(2) 1.1342(10) 0.2175(9) 0.130(5) Uani 1 1 d .
H32A H 0.1030 1.1795 0.1861 0.195 Uiso 1 1 calc R
H32B H 0.2372 1.1457 0.2311 0.195 Uiso 1 1 calc R
H32C H 0.0671 1.1303 0.2615 0.195 Uiso 1 1 calc R
C33 C 0.1815(17) 1.0540(10) 0.1774(8) 0.110(4) Uani 1 1 d .
H33A H 0.2569 1.0593 0.1323 0.132 Uiso 1 1 calc R
H33B H 0.0871 1.0438 0.1629 0.132 Uiso 1 1 calc R
C34 C 0.2466(15) 0.9794(7) 0.2211(7) 0.092(3) Uani 1 1 d .
H34A H 0.1699 0.9729 0.2655 0.110 Uiso 1 1 calc R
H34B H 0.3393 0.9902 0.2370 0.110 Uiso 1 1 calc R
C35 C 0.2893(17) 0.8978(9) 0.1785(8) 0.108(5) Uani 1 1 d .
H35A H 0.1974 0.8877 0.1614 0.130 Uiso 1 1 calc R
H35B H 0.3684 0.9036 0.1350 0.130 Uiso 1 1 calc R
C36 C 0.3492(17) 0.8239(8) 0.2228(9) 0.124(6) Uani 1 1 d .
H36A H 0.2773 0.8200 0.2694 0.149 Uiso 1 1 d R
H36B H 0.4500 0.8289 0.2335 0.149 Uiso 1 1 d R
C37 C 0.3688(14) 0.7411(8) 0.1743(6) 0.088(3) Uani 1 1 d .
H37A H 0.2678 0.7380 0.1627 0.106 Uiso 1 1 d R
H37B H 0.4408 0.7459 0.1279 0.106 Uiso 1 1 d R
C38 C 0.4253(17) 0.6677(7) 0.2109(6) 0.102(4) Uani 1 1 d .
H38A H 0.3472 0.6620 0.2549 0.123 Uiso 1 1 d R
H38B H 0.5186 0.6758 0.2279 0.123 Uiso 1 1 d R
C39 C 0.4663(9) 0.5844(5) 0.1699(4) 0.0465(16) Uani 1 1 d .
H39A H 0.5201 0.5404 0.1993 0.056 Uiso 1 1 d R
H39B H 0.3703 0.5679 0.1633 0.056 Uiso 1 1 d R
C40 C 0.7196(8) 0.5915(4) 0.0847(4) 0.0412(15) Uani 1 1 d .
H40A H 0.7818 0.5832 0.1211 0.049 Uiso 1 1 d R
C41 C 0.5154(8) 0.6042(4) 0.0297(4) 0.0410(15) Uani 1 1 d .
C42 C 0.3697(9) 0.6059(5) 0.0106(4) 0.0458(16) Uani 1 1 d .
H42A H 0.2821 0.5989 0.0457 0.055 Uiso 1 1 d R
C43 C 0.3645(9) 0.6179(5) -0.0657(4) 0.0538(19) Uani 1 1 d .
H43A H 0.2700 0.6198 -0.0814 0.065 Uiso 1 1 d R
C44 C 0.4928(10) 0.6278(5) -0.1180(4) 0.057(2) Uani 1 1 d .
H44A H 0.4835 0.6347 -0.1678 0.069 Uiso 1 1 d R
C45 C 0.6385(9) 0.6267(5) -0.0993(4) 0.0499(18) Uani 1 1 d .
H45A H 0.7250 0.6346 -0.1347 0.060 Uiso 1 1 d R
C46 C 0.6479(8) 0.6136(4) -0.0250(4) 0.0426(15) Uani 1 1 d .

loop_
_atom_site_aniso_label
_atom_site_aniso_U_11
_atom_site_aniso_U_22
_atom_site_aniso_U_33
_atom_site_aniso_U_23
_atom_site_aniso_U_13
_atom_site_aniso_U_12
Cu1 0.0337(5) 0.0476(5) 0.0346(5) 0.0039(4) -0.0071(3) -0.0064(3)
Cl1 0.0332(8) 0.0540(10) 0.0561(11) 0.0231(8) 0.0017(7) 0.0041(7)
Cl2 0.0428(9) 0.0582(10) 0.0396(9) 0.0166(7) -0.0190(7) -0.0245(8)
Cl3 0.0432(9) 0.0620(11) 0.0469(10) 0.0186(8) -0.0163(7) -0.0225(8)
Cl4 0.0222(6) 0.0461(8) 0.0148(6) -0.0082(5) -0.0090(5) -0.0115(5)
N1 0.033(3) 0.041(3) 0.040(3) 0.005(2) -0.012(2) -0.007(2)
N2 0.031(3) 0.035(3) 0.037(3) -0.004(2) -0.006(2) -0.006(2)
C1 0.099(9) 0.060(6) 0.126(10) -0.010(6) -0.023(7) 0.002(6)
C2 0.058(5) 0.065(5) 0.082(6) -0.005(5) -0.003(5) -0.004(4)
C3 0.057(5) 0.054(5) 0.065(5) -0.001(4) -0.006(4) -0.006(4)
C4 0.055(5) 0.058(5) 0.069(5) -0.003(4) -0.003(4) -0.012(4)
C5 0.052(4) 0.050(4) 0.067(5) -0.008(4) -0.011(4) -0.007(3)
C6 0.043(4) 0.052(4) 0.057(4) -0.001(3) -0.006(3) -0.006(3)
C7 0.042(4) 0.053(4) 0.052(4) -0.003(3) -0.012(3) -0.009(3)
C8 0.043(4) 0.050(4) 0.046(4) 0.004(3) -0.020(3) -0.012(3)
C9 0.065(6) 0.053(5) 0.099(8) 0.015(5) 0.008(5) 0.000(4)
C10 0.049(4) 0.053(5) 0.079(6) 0.008(4) 0.003(4) -0.003(4)
C11 0.045(4) 0.045(4) 0.080(6) 0.009(4) -0.010(4) -0.005(3)
C12 0.042(4) 0.043(4) 0.058(4) 0.006(3) -0.006(3) -0.001(3)
C13 0.038(4) 0.049(4) 0.057(4) 0.005(3) -0.014(3) -0.003(3)
C14 0.049(4) 0.045(4) 0.043(4) 0.006(3) -0.013(3) -0.007(3)
C15 0.035(3) 0.052(4) 0.045(4) 0.005(3) -0.015(3) -0.016(3)
C16 0.035(3) 0.041(3) 0.047(4) 0.003(3) -0.013(3) -0.011(3)
C17 0.032(3) 0.040(3) 0.043(4) 0.005(3) -0.005(3) -0.007(3)
C18 0.029(3) 0.032(3) 0.044(4) 0.006(3) -0.007(3) -0.007(2)
C19 0.038(4) 0.041(4) 0.044(4) -0.002(3) -0.005(3) -0.005(3)
C20 0.108(5) 0.054(3) 0.087(4) 0.002(3) 0.015(4) -0.023(3)
C21 0.106(6) 0.078(4) 0.149(8) -0.002(5) -0.013(5) -0.005(4)
C22 0.080(4) 0.066(4) 0.139(7) 0.013(4) -0.006(4) -0.010(3)
C23 0.035(3) 0.031(3) 0.040(3) 0.005(3) -0.008(3) -0.007(2)
N3 0.038(3) 0.050(3) 0.040(3) 0.003(3) -0.007(2) -0.007(2)
N4 0.042(3) 0.047(3) 0.037(3) 0.003(2) -0.010(2) -0.007(3)
C24 0.106(6) 0.078(4) 0.149(8) -0.002(5) -0.013(5) -0.005(4)
C25 0.106(6) 0.078(4) 0.149(8) -0.002(5) -0.013(5) -0.005(4)
C26 0.080(4) 0.066(4) 0.139(7) 0.013(4) -0.006(4) -0.010(3)
C27 0.080(4) 0.066(4) 0.139(7) 0.013(4) -0.006(4) -0.010(3)
C28 0.108(5) 0.054(3) 0.087(4) 0.002(3) 0.015(4) -0.023(3)
C29 0.108(5) 0.054(3) 0.087(4) 0.002(3) 0.015(4) -0.023(3)
C30 0.052(5) 0.071(6) 0.067(5) 0.014(4) 0.000(4) -0.015(4)
C31 0.036(4) 0.063(5) 0.044(4) 0.007(3) -0.003(3) -0.008(3)
C32 0.179(17) 0.104(11) 0.112(11) 0.005(9) -0.035(11) -0.032(10)
C33 0.102(10) 0.141(13) 0.086(8) -0.013(9) -0.009(7) -0.023(9)
C34 0.090(8) 0.085(8) 0.104(9) -0.015(7) -0.010(7) -0.028(6)
C35 0.106(9) 0.106(10) 0.109(10) -0.037(8) 0.034(8) -0.052(8)
C36 0.110(10) 0.084(9) 0.155(14) -0.050(9) 0.058(9) -0.031(7)
C37 0.083(7) 0.101(9) 0.076(7) -0.002(6) -0.008(6) -0.015(6)
C38 0.140(11) 0.068(6) 0.071(7) 0.003(5) 0.044(7) -0.017(7)
C39 0.047(4) 0.053(4) 0.040(4) 0.004(3) -0.004(3) -0.017(3)
C40 0.038(3) 0.046(4) 0.040(4) 0.001(3) -0.009(3) -0.007(3)
C41 0.035(3) 0.048(4) 0.042(4) 0.003(3) -0.012(3) -0.007(3)
C42 0.043(4) 0.051(4) 0.045(4) -0.001(3) -0.014(3) -0.007(3)
C43 0.045(4) 0.065(5) 0.052(4) -0.003(4) -0.021(4) -0.001(4)
C44 0.069(5) 0.064(5) 0.037(4) -0.004(3) -0.021(4) 0.002(4)
C45 0.045(4) 0.060(5) 0.038(4) 0.001(3) -0.003(3) 0.001(3)
C46 0.042(4) 0.045(4) 0.040(4) 0.002(3) -0.010(3) -0.004(3)

loop_
_atom_type_symbol
_atom_type_description
_atom_type_scat_dispersion_real
_atom_type_scat_dispersion_imag
_atom_type_scat_source
C C 0.0033 0.0016 'International Tables Vol C Tables 4.2.6.8 and 6.1.1.4'
H H 0.0000 0.0000 'International Tables Vol C Tables 4.2.6.8 and 6.1.1.4'
N N 0.0061 0.0033 'International Tables Vol C Tables 4.2.6.8 and 6.1.1.4'
Cl Cl 0.1484 0.1585 'International Tables Vol C Tables 4.2.6.8 and 6.1.1.4'
Cu Cu 0.3201 1.2651 'International Tables Vol C Tables 4.2.6.8 and 6.1.1.4'

loop_
_geom_angle_atom_site_label_1
_geom_angle_atom_site_label_2
_geom_angle_atom_site_label_3
_geom_angle
Cl3 Cu1 Cl1 144.73(8)
Cl3 Cu1 Cl2 94.03(7)
Cl1 Cu1 Cl2 93.92(8)
Cl3 Cu1 Cl4 97.07(7)
Cl1 Cu1 Cl4 94.81(7)
Cl2 Cu1 Cl4 146.79(7)
C17 N1 C23 108.7(5)
C17 N1 C8 125.9(6)
C23 N1 C8 125.4(5)
C17 N2 C18 108.2(5)
C17 N2 C16 125.8(6)
C18 N2 C16 126.0(5)
C2 C1 H1A 109.5
C2 C1 H1B 109.5
H1A C1 H1B 109.5
C2 C1 H1C 109.5
H1A C1 H1C 109.5
H1B C1 H1C 109.5
C1 C2 C3 113.2(8)
C1 C2 H2A 108.9
C3 C2 H2A 108.9
C1 C2 H2B 108.9
C3 C2 H2B 108.9
H2A C2 H2B 107.8
C4 C3 C2 115.5(8)
C4 C3 H3A 108.4
C2 C3 H3A 108.4
C4 C3 H3B 108.4
C2 C3 H3B 108.4
H3A C3 H3B 107.5
C3 C4 C5 113.9(7)
C3 C4 H4A 108.8
C5 C4 H4A 108.8
C3 C4 H4B 108.8
C5 C4 H4B 108.8
H4A C4 H4B 107.7
C4 C5 C6 115.3(7)
C4 C5 H5A 108.5
C6 C5 H5A 108.5
C4 C5 H5B 108.5
C6 C5 H5B 108.5
H5A C5 H5B 107.5
C7 C6 C5 112.5(6)
C7 C6 H6A 109.1
C5 C6 H6A 109.1
C7 C6 H6B 109.1
C5 C6 H6B 109.1
H6A C6 H6B 107.8
C6 C7 C8 114.6(6)
C6 C7 H7A 108.6
C8 C7 H7A 108.6
C6 C7 H7B 108.6
C8 C7 H7B 108.6
H7A C7 H7B 107.6
N1 C8 C7 111.5(6)
N1 C8 H8A 109.3
C7 C8 H8A 109.3
N1 C8 H8B 109.3
C7 C8 H8B 109.3
H8A C8 H8B 108.0
C10 C9 H9A 109.5
C10 C9 H9B 109.5
H9A C9 H9B 109.5
C10 C9 H9C 109.5
H9A C9 H9C 109.5
H9B C9 H9C 109.5
C11 C10 C9 113.1(8)
C11 C10 H10A 109.0
C9 C10 H10A 109.0
C11 C10 H10B 109.0
C9 C10 H10B 109.0
H10A C10 H10B 107.8
C10 C11 C12 113.8(8)
C10 C11 H11A 108.8
C12 C11 H11A 108.8
C10 C11 H11B 108.8
C12 C11 H11B 108.8
H11A C11 H11B 107.7
C11 C12 C13 113.6(7)
C11 C12 H12A 108.8
C13 C12 H12A 108.8
C11 C12 H12B 108.8
C13 C12 H12B 108.8
H12A C12 H12B 107.7
C14 C13 C12 114.2(6)
C14 C13 H13A 108.7
C12 C13 H13A 108.7
C14 C13 H13B 108.7
C12 C13 H13B 108.7
H13A C13 H13B 107.6
C13 C14 C15 114.5(6)
C13 C14 H14A 108.6
C15 C14 H14A 108.6
C13 C14 H14B 108.6
C15 C14 H14B 108.6
H14A C14 H14B 107.6
C14 C15 C16 115.4(6)
C14 C15 H15A 108.4
C16 C15 H15A 108.4
C14 C15 H15B 108.4
C16 C15 H15B 108.4
H15A C15 H15B 107.5
N2 C16 C15 112.0(5)
N2 C16 H16A 109.2
C15 C16 H16A 109.2
N2 C16 H16B 109.2
C15 C16 H16B 109.2
H16A C16 H16B 107.9
N2 C17 N1 110.0(6)
N2 C17 H17A 125.0
N1 C17 H17A 125.0
C23 C18 N2 106.8(6)
C23 C18 C19 122.1(6)
N2 C18 C19 131.1(6)
C20 C19 C18 116.5(8)
C20 C19 H19A 121.7
C18 C19 H19A 121.7
C19 C20 C21 121.0(11)
C19 C20 H20A 119.5
C21 C20 H20A 119.5
C22 C21 C20 121.4(14)
C22 C21 H21A 119.3
C20 C21 H21A 119.3
C23 C22 C21 117.1(14)
C23 C22 H22A 121.5
C21 C22 H22A 121.5
C22 C23 N1 131.7(9)
C22 C23 C18 121.9(9)
N1 C23 C18 106.4(5)
C40 N3 C46 109.0(6)
C40 N3 C31 126.4(6)
C46 N3 C31 124.2(6)
C40 N4 C41 107.7(6)
C40 N4 C39 126.1(6)
C41 N4 C39 126.0(6)
C25 C24 H24A 109.5
C25 C24 H24B 109.5
H24A C24 H24B 109.5
C25 C24 H24C 109.5
H24A C24 H24C 109.5
H24B C24 H24C 109.5
C26 C25 C24 115.0(12)
C26 C25 H25A 108.5
C24 C25 H25A 108.5
C26 C25 H25B 108.5
C24 C25 H25B 108.5
H25A C25 H25B 107.5
C25 C26 C27 116.7(11)
C25 C26 H26A 108.1
C27 C26 H26A 108.1
C25 C26 H26B 108.1
C27 C26 H26B 108.1
H26A C26 H26B 107.3
C28 C27 C26 119.0(11)
C28 C27 H27A 107.6
C26 C27 H27A 107.6
C28 C27 H27B 107.6
C26 C27 H27B 107.6
H27A C27 H27B 107.0
C27 C28 C29 120.4(9)
C27 C28 H28A 107.2
C29 C28 H28A 107.2
C27 C28 H28B 107.2
C29 C28 H28B 107.2
H28A C28 H28B 106.9
C30 C29 C28 114.1(9)
C30 C29 H29A 108.7
C28 C29 H29A 108.7
C30 C29 H29B 108.7
C28 C29 H29B 108.7
H29A C29 H29B 107.6
C29 C30 C31 114.7(7)
C29 C30 H30A 108.6
C31 C30 H30A 108.6
C29 C30 H30B 108.6
C31 C30 H30B 108.6
H30A C30 H30B 107.6
N3 C31 C30 110.6(6)
N3 C31 H31A 109.5
C30 C31 H31A 109.5
N3 C31 H31B 109.5
C30 C31 H31B 109.5
H31A C31 H31B 108.1
C33 C32 H32A 109.5
C33 C32 H32B 109.5
H32A C32 H32B 109.5
C33 C32 H32C 109.5
H32A C32 H32C 109.5
H32B C32 H32C 109.5
C32 C33 C34 113.9(12)
C32 C33 H33A 108.8
C34 C33 H33A 108.8
C32 C33 H33B 108.8
C34 C33 H33B 108.8
H33A C33 H33B 107.7
C33 C34 C35 113.4(12)
C33 C34 H34A 108.9
C35 C34 H34A 108.9
C33 C34 H34B 108.9
C35 C34 H34B 108.9
H34A C34 H34B 107.7
C36 C35 C34 113.1(12)
C36 C35 H35A 109.0
C34 C35 H35A 109.0
C36 C35 H35B 109.0
C34 C35 H35B 109.0
H35A C35 H35B 107.8
C35 C36 C37 107.4(13)
C35 C36 H36A 110.8
C37 C36 H36A 110.3
C35 C36 H36B 109.8
C37 C36 H36B 109.7
H36A C36 H36B 108.8
C38 C37 C36 112.1(11)
C38 C37 H37A 109.6
C36 C37 H37A 108.7
C38 C37 H37B 108.9
C36 C37 H37B 109.3
H37A C37 H37B 108.2
C37 C38 C39 118.9(11)
C37 C38 H38A 107.2
C39 C38 H38A 107.8
C37 C38 H38B 107.7
C39 C38 H38B 107.5
H38A C38 H38B 107.2
N4 C39 C38 111.8(6)
N4 C39 H39A 109.2
C38 C39 H39A 109.7
N4 C39 H39B 109.3
C38 C39 H39B 108.9
H39A C39 H39B 107.9
N3 C40 N4 110.8(6)
N3 C40 H40A 124.5
N4 C40 H40A 124.8
N4 C41 C42 131.6(7)
N4 C41 C46 106.9(6)
C42 C41 C46 121.4(6)
C41 C42 C43 115.4(7)
C41 C42 H42A 122.3
C43 C42 H42A 122.3
C44 C43 C42 122.7(7)
C44 C43 H43A 118.3
C42 C43 H43A 119.0
C43 C44 C45 122.1(7)
C43 C44 H44A 119.4
C45 C44 H44A 118.5
C46 C45 C44 116.4(7)
C46 C45 H45A 121.5
C44 C45 H45A 122.0
C45 C46 N3 132.7(7)
C45 C46 C41 121.8(6)
N3 C46 C41 105.5(6)

loop_
_geom_bond_atom_site_label_1
_geom_bond_atom_site_label_2
_geom_bond_distance
Cu1 Cl3 2.2495(19)
Cu1 Cl1 2.2651(19)
Cu1 Cl2 2.2822(18)
Cu1 Cl4 2.2984(15)
N1 C17 1.337(8)
N1 C23 1.378(9)
N1 C8 1.483(9)
N2 C17 1.326(8)
N2 C18 1.391(8)
N2 C16 1.468(8)
C1 C2 1.501(14)
C1 H1A 0.9600
C1 H1B 0.9600
C1 H1C 0.9600
C2 C3 1.523(12)
C2 H2A 0.9700
C2 H2B 0.9700
C3 C4 1.513(12)
C3 H3A 0.9700
C3 H3B 0.9700
C4 C5 1.520(11)
C4 H4A 0.9700
C4 H4B 0.9700
C5 C6 1.529(11)
C5 H5A 0.9700
C5 H5B 0.9700
C6 C7 1.513(10)
C6 H6A 0.9700
C6 H6B 0.9700
C7 C8 1.520(10)
C7 H7A 0.9700
C7 H7B 0.9700
C8 H8A 0.9700
C8 H8B 0.9700
C9 C10 1.523(12)
C9 H9A 0.9600
C9 H9B 0.9600
C9 H9C 0.9600
C10 C11 1.513(12)
C10 H10A 0.9700
C10 H10B 0.9700
C11 C12 1.519(10)
C11 H11A 0.9700
C11 H11B 0.9700
C12 C13 1.531(11)
C12 H12A 0.9700
C12 H12B 0.9700
C13 C14 1.504(9)
C13 H13A 0.9700
C13 H13B 0.9700
C14 C15 1.511(10)
C14 H14A 0.9700
C14 H14B 0.9700
C15 C16 1.513(9)
C15 H15A 0.9700
C15 H15B 0.9700
C16 H16A 0.9700
C16 H16B 0.9700
C17 H17A 0.9300
C18 C23 1.391(9)
C18 C19 1.404(10)
C19 C20 1.382(13)
C19 H19A 0.9300
C20 C21 1.430(19)
C20 H20A 0.9300
C21 C22 1.39(2)
C21 H21A 0.9300
C22 C23 1.378(13)
C22 H22A 0.9300
N3 C40 1.325(9)
N3 C46 1.390(9)
N3 C31 1.481(9)
N4 C40 1.341(9)
N4 C41 1.387(9)
N4 C39 1.459(9)
C24 C25 1.568(17)
C24 H24A 0.9600
C24 H24B 0.9600
C24 H24C 0.9600
C25 C26 1.338(9)
C25 H25A 0.9700
C25 H25B 0.9700
C26 C27 1.476(14)
C26 H26A 0.9700
C26 H26B 0.9700
C27 C28 1.380(9)
C27 H27A 0.9700
C27 H27B 0.9700
C28 C29 1.499(13)
C28 H28A 0.9700
C28 H28B 0.9700
C29 C30 1.445(14)
C29 H29A 0.9700
C29 H29B 0.9700
C30 C31 1.523(11)
C30 H30A 0.9700
C30 H30B 0.9700
C31 H31A 0.9700
C31 H31B 0.9700
C32 C33 1.458(19)
C32 H32A 0.9600
C32 H32B 0.9600
C32 H32C 0.9600
C33 C34 1.487(18)
C33 H33A 0.9700
C33 H33B 0.9700
C34 C35 1.500(16)
C34 H34A 0.9700
C34 H34B 0.9700
C35 C36 1.47(2)
C35 H35A 0.9700
C35 H35B 0.9700
C36 C37 1.594(16)
C36 H36A 0.9700
C36 H36B 0.9700
C37 C38 1.378(16)
C37 H37A 0.9700
C37 H37B 0.9700
C38 C39 1.509(13)
C38 H38A 0.9700
C38 H38B 0.9700
C39 H39A 0.9700
C39 H39B 0.9700
C40 H40A 0.9300
C41 C42 1.395(9)
C41 C46 1.418(10)
C42 C43 1.408(11)
C42 H42A 0.9300
C43 C44 1.370(12)
C43 H43A 0.9300
C44 C45 1.394(11)
C44 H44A 0.9300
C45 C46 1.380(10)
C45 H45A 0.9300
